data_7251112
loop_
_publ_author_name
'Radiush, Ekaterina A.'
'Sinelnikov, Gleb O.'
'Sukhikh, Taisiya Sergeevna'
'Shurikov, Matvey K.'
'Shamshurin, Maxim'
'Semenov, Nikolay A.'
'Postnikov, Pavel S.'
'Sokolov, Maksim Nailyevich'
'Abramov, Pavel A.'

_publ_section_title
;
 Substituent effects on the structure of [Ag(py-R)n](NO3) ionic pairs:
 structural and computational studies
;
_journal_name_full CrystEngComm
_journal_paper_doi 10.1039/D5CE00829H
_journal_year 2025
_chemical_formula_sum 'C10 H8 Ag Br2 N3 O3'
_chemical_formula_weight 485.88
_space_group_crystal_system monoclinic
_space_group_IT_number 15
_space_group_name_Hall '-C 2yc'
_space_group_name_H-M_alt 'C 1 2/c 1'
_atom_sites_solution_hydrogens geom
_atom_sites_solution_primary dual
_atom_sites_solution_secondary difmap
_audit_creation_method 'CrysAlisPro 1.171.42.49 (Rigaku OD, 2022)'
_audit_update_record
;
2025-08-25 deposited with the CCDC.	2025-10-21 downloaded from the CCDC.
;
_cell_angle_alpha 90
_cell_angle_beta 100.670(6)
_cell_angle_gamma 90
_cell_formula_units_Z 4
_cell_length_a 13.5949(8)
_cell_length_b 15.0778(10)
_cell_length_c 7.1886(5)
_cell_measurement_reflns_used 5634
_cell_measurement_temperature 296(2)
_cell_measurement_theta_max 27.4390
_cell_measurement_theta_min 2.6980
_cell_volume 1448.05(17)
_computing_cell_refinement 'CrysAlisPro 1.171.41.120a (Rigaku OD, 2021)'
_computing_data_collection 'CrysAlisPro 1.171.41.120a (Rigaku OD, 2021)'
_computing_data_reduction 'CrysAlisPro 1.171.41.120a (Rigaku OD, 2021)'
_computing_molecular_graphics 'Olex2 1.5 (Dolomanov et al., 2009)'
_computing_publication_material 'Olex2 1.5 (Dolomanov et al., 2009)'
_computing_structure_refinement 'SHELXL 2018/3 (Sheldrick, 2015)'
_computing_structure_solution 'SHELXT 2018/2 (Sheldrick, 2018)'
_diffrn_ambient_temperature 296(2)
_diffrn_detector 'Hybrid Pixel Array Detector'
_diffrn_detector_area_resol_mean 5.8140
_diffrn_detector_type 'Dectris Pilatus 3R 200K-A'
_diffrn_measured_fraction_theta_full 0.993
_diffrn_measured_fraction_theta_max 0.989
_diffrn_measurement_device 'four-cycle diffractometer'
_diffrn_measurement_device_type Tongda-5000
_diffrn_measurement_method '\w scans'
_diffrn_radiation_monochromator graphite
_diffrn_radiation_probe x-ray
_diffrn_radiation_type 'Mo K\a'
_diffrn_radiation_wavelength 0.71073
_diffrn_reflns_av_R_equivalents 0.0692
_diffrn_reflns_av_unetI/netI 0.0310
_diffrn_reflns_Laue_measured_fraction_full 0.993
_diffrn_reflns_Laue_measured_fraction_max 0.989
_diffrn_reflns_limit_h_max 17
_diffrn_reflns_limit_h_min -17
_diffrn_reflns_limit_k_max 19
_diffrn_reflns_limit_k_min -19
_diffrn_reflns_limit_l_max 8
_diffrn_reflns_limit_l_min -9
_diffrn_reflns_number 14909
_diffrn_reflns_point_group_measured_fraction_full 0.993
_diffrn_reflns_point_group_measured_fraction_max 0.989
_diffrn_reflns_theta_full 25.242
_diffrn_reflns_theta_max 27.497
_diffrn_reflns_theta_min 3.050
_diffrn_source 'fine-focus sealed X-ray tube'
_diffrn_source_type 'Enhance (Mo) X-ray Source'
_exptl_absorpt_coefficient_mu 6.916
_exptl_absorpt_correction_T_max 1.00000
_exptl_absorpt_correction_T_min 0.06350
_exptl_absorpt_correction_type multi-scan
_exptl_absorpt_process_details
;
CrysAlisPro 1.171.41.120a (Rigaku Oxford Diffraction, 2021)
Empirical absorption correction using spherical harmonics,
implemented in SCALE3 ABSPACK scaling algorithm.

Empirical correction (ABSPACK) includes:
- Absorption correction using spherical harmonics
- Frame scaling
- Detector area scaling
;
_exptl_crystal_colour colorless
_exptl_crystal_density_diffrn 2.229
_exptl_crystal_description plate
_exptl_crystal_F_000 920
_exptl_crystal_size_max 0.030
_exptl_crystal_size_mid 0.030
_exptl_crystal_size_min 0.002
_refine_diff_density_max 0.784
_refine_diff_density_min -0.992
_refine_diff_density_rms 0.135
_refine_ls_extinction_method none
_refine_ls_goodness_of_fit_ref 1.071
_refine_ls_hydrogen_treatment constr
_refine_ls_matrix_type full
_refine_ls_number_parameters 85
_refine_ls_number_reflns 1648
_refine_ls_number_restraints 0
_refine_ls_restrained_S_all 1.071
_refine_ls_R_factor_all 0.0648
_refine_ls_R_factor_gt 0.0511
_refine_ls_shift/su_max 0.001
_refine_ls_shift/su_mean 0.000
_refine_ls_structure_factor_coef Fsqd
_refine_ls_weighting_details 'w=1/[\s^2^(Fo^2^)+(0.0718P)^2^+3.8155P] where P=(Fo^2^+2Fc^2^)/3'
_refine_ls_weighting_scheme calc
_refine_ls_wR_factor_gt 0.1353
_refine_ls_wR_factor_ref 0.1404
_reflns_Friedel_coverage 0.000
_reflns_number_gt 1273
_reflns_number_total 1648
_reflns_threshold_expression >2\s(I)
_cod_data_source_file d5ce00829h2.cif
_cod_data_source_block 3Br_DRY
_cod_original_sg_symbol_H-M 'C 2/c'
_cod_database_code 7251112
_shelx_shelxl_version_number 2019/3
_shelx_space_group_comment
;
The symmetry employed for this shelxl refinement is uniquely defined
by the following loop, which should always be used as a source of
symmetry information in preference to the above space-group names.
They are only intended as comments.
;
_shelx_estimated_absorpt_t_min 0.819
_shelx_estimated_absorpt_t_max 0.986

loop_
_space_group_symop_operation_xyz
'x, y, z'
'-x, y, -z+1/2'
'x+1/2, y+1/2, z'
'-x+1/2, y+1/2, -z+1/2'
'-x, -y, -z'
'x, -y, z-1/2'
'-x+1/2, -y+1/2, -z'
'x+1/2, -y+1/2, z-1/2'

loop_
_atom_site_label
_atom_site_type_symbol
_atom_site_fract_x
_atom_site_fract_y
_atom_site_fract_z
_atom_site_U_iso_or_equiv
_atom_site_adp_type
_atom_site_occupancy
_atom_site_site_symmetry_order
_atom_site_calc_flag
_atom_site_refinement_flags_posn
_atom_site_refinement_flags_adp
_atom_site_refinement_flags_occupancy
_atom_site_disorder_assembly
_atom_site_disorder_group
Ag1 Ag 0.500000 0.42241(4) 0.750000 0.0596(3) Uani 1 2 d S T P . .
Br1 Br 0.13959(5) 0.41302(6) 0.15660(9) 0.0874(3) Uani 1 1 d . . . . .
N1 N 0.3409(3) 0.3894(3) 0.6518(6) 0.0503(9) Uani 1 1 d . . . . .
C1 C 0.2953(4) 0.4087(3) 0.4765(7) 0.0480(11) Uani 1 1 d . . . . .
H1 H 0.330008 0.440141 0.397882 0.058 Uiso 1 1 calc R U . . .
C2 C 0.1978(3) 0.3835(3) 0.4082(7) 0.0490(10) Uani 1 1 d . . . . .
C3 C 0.1455(4) 0.3361(3) 0.5202(7) 0.0544(12) Uani 1 1 d . . . . .
H3 H 0.080109 0.317759 0.475523 0.065 Uiso 1 1 calc R U . . .
C4 C 0.1932(4) 0.3167(4) 0.6996(7) 0.0592(13) Uani 1 1 d . . . . .
H4 H 0.160085 0.284486 0.779606 0.071 Uiso 1 1 calc R U . . .
C5 C 0.2891(4) 0.3444(4) 0.7622(7) 0.0596(13) Uani 1 1 d . . . . .
H5 H 0.319594 0.331515 0.886013 0.072 Uiso 1 1 calc R U . . .
O1 O 0.5417(7) 0.5728(6) 0.8873(12) 0.061(2) Uiso 0.5 1 d . . P A -1
O2 O 0.4507(11) 0.6065(10) 0.6255(19) 0.106(4) Uiso 0.5 1 d . . P A -1
O3 O 0.5128(7) 0.7078(7) 0.8221(11) 0.087(3) Uiso 0.5 1 d . . P A -1
N2 N 0.5038(8) 0.6324(4) 0.7829(12) 0.0446(19) Uiso 0.5 1 d . . P A -1

loop_
_atom_site_aniso_label
_atom_site_aniso_U_11
_atom_site_aniso_U_22
_atom_site_aniso_U_33
_atom_site_aniso_U_23
_atom_site_aniso_U_13
_atom_site_aniso_U_12
Ag1 0.0342(3) 0.0680(4) 0.0724(4) 0.000 -0.0014(2) 0.000
Br1 0.0665(5) 0.1226(7) 0.0655(4) 0.0214(3) -0.0073(3) -0.0185(4)
N1 0.041(2) 0.053(2) 0.056(2) -0.0044(18) 0.0059(17) -0.0076(18)
C1 0.036(2) 0.052(3) 0.058(3) 0.0003(19) 0.013(2) -0.0054(19)
C2 0.039(2) 0.055(3) 0.053(3) -0.004(2) 0.0062(19) -0.001(2)
C3 0.035(2) 0.059(3) 0.070(3) -0.004(2) 0.013(2) -0.011(2)
C4 0.056(3) 0.068(3) 0.057(3) 0.003(2) 0.020(2) -0.018(3)
C5 0.057(3) 0.066(3) 0.054(3) 0.004(2) 0.005(2) -0.010(2)

loop_
_atom_type_symbol
_atom_type_description
_atom_type_scat_dispersion_real
_atom_type_scat_dispersion_imag
_atom_type_scat_source
C C 0.0033 0.0016 'International Tables Vol C Tables 4.2.6.8 and 6.1.1.4'
H H 0.0000 0.0000 'International Tables Vol C Tables 4.2.6.8 and 6.1.1.4'
Ag Ag -0.8971 1.1015 'International Tables Vol C Tables 4.2.6.8 and 6.1.1.4'
Br Br -0.2901 2.4595 'International Tables Vol C Tables 4.2.6.8 and 6.1.1.4'
N N 0.0061 0.0033 'International Tables Vol C Tables 4.2.6.8 and 6.1.1.4'
O O 0.0106 0.0060 'International Tables Vol C Tables 4.2.6.8 and 6.1.1.4'

loop_
_geom_angle_atom_site_label_1
_geom_angle_atom_site_label_2
_geom_angle_atom_site_label_3
_geom_angle
_geom_angle_site_symmetry_1
_geom_angle_site_symmetry_3
_geom_angle_publ_flag
N1 Ag1 N1 153.9(2) . 2_656 ?
N1 Ag1 O1 118.0(2) . . ?
N1 Ag1 O1 86.6(2) 2_656 . ?
C1 N1 C5 117.9(4) . . ?
C1 N1 Ag1 120.8(3) . . ?
C5 N1 Ag1 121.1(3) . . ?
N1 C1 C2 121.7(5) . . ?
N1 C1 H1 119.2 . . ?
C2 C1 H1 119.2 . . ?
C3 C2 C1 120.3(5) . . ?
C3 C2 Br1 121.0(4) . . ?
C1 C2 Br1 118.7(4) . . ?
C4 C3 C2 117.4(4) . . ?
C4 C3 H3 121.3 . . ?
C2 C3 H3 121.3 . . ?
C3 C4 C5 120.3(5) . . ?
C3 C4 H4 119.9 . . ?
C5 C4 H4 119.9 . . ?
N1 C5 C4 122.3(5) . . ?
N1 C5 H5 118.8 . . ?
C4 C5 H5 118.8 . . ?
N2 O1 Ag1 112.7(7) . . ?
O3 N2 O1 123.5(10) . . ?
O3 N2 O2 121.6(10) . . ?
O1 N2 O2 114.9(9) . . ?

loop_
_geom_bond_atom_site_label_1
_geom_bond_atom_site_label_2
_geom_bond_distance
_geom_bond_site_symmetry_2
_geom_bond_publ_flag
Ag1 N1 2.204(4) . ?
Ag1 N1 2.204(4) 2_656 ?
Ag1 O1 2.496(9) . ?
Br1 C2 1.889(5) . ?
N1 C1 1.330(6) . ?
N1 C5 1.340(7) . ?
C1 C2 1.379(6) . ?
C1 H1 0.9300 . ?
C2 C3 1.369(7) . ?
C3 C4 1.363(7) . ?
C3 H3 0.9300 . ?
C4 C5 1.364(7) . ?
C4 H4 0.9300 . ?
C5 H5 0.9300 . ?
O1 N2 1.222(13) . ?
O2 N2 1.285(19) . ?
O3 N2 1.171(11) . ?
